data_7225964
loop_
_publ_author_name
'Todd, Angela D.K.'
'McClennan, William L.'
'Masuda, Jason Douglas'

_publ_section_title
;
 Organoaluminum(III) complexes of the
 bis-N,N&#x2019;-(2,6-diisopropylphenyl)imidazolin-2-imine ligand
;
_journal_name_full 'RSC Adv.'
_journal_paper_doi 10.1039/C6RA15507C
_journal_year 2016
_chemical_formula_sum 'C28 H38 F3 N3 O3 S'
_chemical_formula_weight 553.67
_space_group_crystal_system orthorhombic
_space_group_IT_number 19
_space_group_name_Hall 'P 2ac 2ab'
_space_group_name_H-M_alt 'P 21 21 21'
_symmetry_space_group_name_Hall 'P 2ac 2ab'
_symmetry_space_group_name_H-M 'P 21 21 21'
_atom_sites_solution_hydrogens mixed
_audit_creation_method SHELXL-2014/7
_audit_update_record
;
2016-05-11 deposited with the CCDC.
2016-07-18 downloaded from the CCDC.
;
_cell_angle_alpha 90
_cell_angle_beta 90
_cell_angle_gamma 90
_cell_formula_units_Z 4
_cell_length_a 10.5014(8)
_cell_length_b 14.0346(10)
_cell_length_c 20.5119(15)
_cell_measurement_reflns_used 9947
_cell_measurement_temperature 125(2)
_cell_measurement_theta_max 28.71
_cell_measurement_theta_min 2.18
_cell_volume 3023.1(4)
_computing_structure_refinement 'SHELXL-2014/7 (Sheldrick, 2014)'
_diffrn_ambient_temperature 125(2)
_diffrn_measured_fraction_theta_full 1.000
_diffrn_measured_fraction_theta_max 0.999
_diffrn_measurement_device_type 'Siemens/Bruker APEXII'
_diffrn_radiation_type MoK\a
_diffrn_radiation_wavelength 0.71073
_diffrn_reflns_av_R_equivalents 0.0282
_diffrn_reflns_av_unetI/netI 0.0264
_diffrn_reflns_Laue_measured_fraction_full 1.000
_diffrn_reflns_Laue_measured_fraction_max 0.999
_diffrn_reflns_limit_h_max 12
_diffrn_reflns_limit_h_min -12
_diffrn_reflns_limit_k_max 16
_diffrn_reflns_limit_k_min -16
_diffrn_reflns_limit_l_max 24
_diffrn_reflns_limit_l_min -20
_diffrn_reflns_number 20332
_diffrn_reflns_point_group_measured_fraction_full 1.000
_diffrn_reflns_point_group_measured_fraction_max 0.999
_diffrn_reflns_theta_full 25.000
_diffrn_reflns_theta_max 25.000
_diffrn_reflns_theta_min 2.179
_exptl_absorpt_coefficient_mu 0.157
_exptl_absorpt_correction_T_max 0.7458
_exptl_absorpt_correction_T_min 0.6883
_exptl_absorpt_correction_type multi-scan
_exptl_absorpt_process_details '(SADABS, Bruker, 2008)'
_exptl_crystal_colour colorless
_exptl_crystal_density_diffrn 1.216
_exptl_crystal_description needle
_exptl_crystal_F_000 1176
_exptl_crystal_size_max 0.27
_exptl_crystal_size_mid 0.20
_exptl_crystal_size_min 0.15
_refine_diff_density_max 0.435
_refine_diff_density_min -0.245
_refine_diff_density_rms 0.072
_refine_ls_abs_structure_details
;
 Flack x determined using 1955 quotients [(I+)-(I-)]/[(I+)+(I-)]
 (Parsons, Flack and Wagner, Acta Cryst. B69 (2013) 249-259).
;
_refine_ls_abs_structure_Flack 0.01(3)
_refine_ls_extinction_method none
_refine_ls_goodness_of_fit_ref 1.032
_refine_ls_hydrogen_treatment mixed
_refine_ls_matrix_type full
_refine_ls_number_parameters 380
_refine_ls_number_reflns 5314
_refine_ls_number_restraints 0
_refine_ls_restrained_S_all 1.032
_refine_ls_R_factor_all 0.0399
_refine_ls_R_factor_gt 0.0343
_refine_ls_shift/su_max 0.000
_refine_ls_shift/su_mean 0.000
_refine_ls_structure_factor_coef Fsqd
_refine_ls_weighting_details 'w=1/[\s^2^(Fo^2^)+(0.0331P)^2^+0.9700P] where P=(Fo^2^+2Fc^2^)/3'
_refine_ls_weighting_scheme calc
_refine_ls_wR_factor_gt 0.0763
_refine_ls_wR_factor_ref 0.0798
_reflns_Friedel_coverage 0.769
_reflns_Friedel_fraction_full 1.000
_reflns_Friedel_fraction_max 1.000
_reflns_number_gt 4829
_reflns_number_total 5314
_reflns_threshold_expression 'I > 2\s(I)'
_cod_data_source_file c6ra15507c2.cif
_cod_data_source_block 2015_08_04_AT_Alcation_0m
_cod_database_code 7225964
_shelx_shelxl_version_number 2014/7
_shelx_space_group_comment
;
The symmetry employed for this shelxl refinement is uniquely defined
by the following loop, which should always be used as a source of
symmetry information in preference to the above space-group names.
They are only intended as comments.
;

loop_
_space_group_symop_operation_xyz
'x, y, z'
'-x+1/2, -y, z+1/2'
'-x, y+1/2, -z+1/2'
'x+1/2, -y+1/2, -z'

loop_
_atom_site_label
_atom_site_type_symbol
_atom_site_fract_x
_atom_site_fract_y
_atom_site_fract_z
_atom_site_U_iso_or_equiv
_atom_site_adp_type
_atom_site_occupancy
_atom_site_site_symmetry_order
_atom_site_calc_flag
_atom_site_refinement_flags_posn
_atom_site_refinement_flags_adp
_atom_site_refinement_flags_occupancy
_atom_site_disorder_assembly
_atom_site_disorder_group
N1 N 0.9224(2) 0.4877(2) 0.55343(12) 0.0316(5) Uani 1 1 d . . . . .
H1A H 0.917(3) 0.433(2) 0.5305(17) 0.040(9) Uiso 1 1 d . . . . .
H1B H 0.906(3) 0.538(2) 0.5317(16) 0.037(9) Uiso 1 1 d . . . . .
N2 N 0.8768(2) 0.56621(16) 0.65367(11) 0.0268(5) Uani 1 1 d . . . . .
N3 N 0.9020(2) 0.41300(16) 0.65681(11) 0.0248(5) Uani 1 1 d . . . . .
C1 C 0.9000(2) 0.48884(19) 0.61735(12) 0.0256(6) Uani 1 1 d . . . . .
C2 C 0.8656(3) 0.5381(2) 0.71866(14) 0.0300(6) Uani 1 1 d . . . . .
H2 H 0.8501 0.5787 0.7548 0.036 Uiso 1 1 calc R U . . .
C3 C 0.8805(3) 0.4441(2) 0.72073(14) 0.0301(6) Uani 1 1 d . . . . .
H3 H 0.8773 0.4052 0.7586 0.036 Uiso 1 1 calc R U . . .
C4 C 0.8643(3) 0.66274(19) 0.62987(13) 0.0262(6) Uani 1 1 d . . . . .
C5 C 0.9744(3) 0.7170(2) 0.62398(14) 0.0323(7) Uani 1 1 d . . . . .
C6 C 0.9587(3) 0.8118(2) 0.60564(17) 0.0403(7) Uani 1 1 d . . . . .
H6 H 1.0311 0.8519 0.6013 0.048 Uiso 1 1 calc R U . . .
C7 C 0.8379(3) 0.8481(2) 0.59362(15) 0.0396(7) Uani 1 1 d . . . . .
H7 H 0.8285 0.9134 0.5822 0.048 Uiso 1 1 calc R U . . .
C8 C 0.7313(3) 0.7909(2) 0.59804(15) 0.0337(7) Uani 1 1 d . . . . .
H8 H 0.6499 0.8167 0.5883 0.040 Uiso 1 1 calc R U . . .
C9 C 0.7419(2) 0.6963(2) 0.61647(14) 0.0272(6) Uani 1 1 d . . . . .
C10 C 1.1063(3) 0.6734(3) 0.63523(17) 0.0469(9) Uani 1 1 d . . . . .
H10 H 1.0900 0.6045 0.6446 0.056 Uiso 1 1 calc R U . . .
C11 C 1.1847(3) 0.6740(3) 0.57470(18) 0.0501(9) Uani 1 1 d . . . . .
H11A H 1.2048 0.7399 0.5627 0.075 Uiso 1 1 calc R U . . .
H11B H 1.1371 0.6437 0.5392 0.075 Uiso 1 1 calc R U . . .
H11C H 1.2639 0.6388 0.5823 0.075 Uiso 1 1 calc R U . . .
C12 C 1.1688(4) 0.7105(3) 0.6942(2) 0.0700(13) Uani 1 1 d . . . . .
H12A H 1.2483 0.6757 0.7017 0.105 Uiso 1 1 calc R U . . .
H12B H 1.1122 0.7022 0.7318 0.105 Uiso 1 1 calc R U . . .
H12C H 1.1875 0.7784 0.6883 0.105 Uiso 1 1 calc R U . . .
C13 C 0.6253(3) 0.6321(2) 0.62127(16) 0.0351(7) Uani 1 1 d . . . . .
H13 H 0.6509 0.5731 0.6453 0.042 Uiso 1 1 calc R U . . .
C14 C 0.5813(3) 0.6024(3) 0.55301(19) 0.0585(10) Uani 1 1 d . . . . .
H14A H 0.5544 0.6590 0.5286 0.088 Uiso 1 1 calc R U . . .
H14B H 0.5095 0.5580 0.5567 0.088 Uiso 1 1 calc R U . . .
H14C H 0.6516 0.5712 0.5300 0.088 Uiso 1 1 calc R U . . .
C15 C 0.5172(3) 0.6784(3) 0.65871(17) 0.0445(8) Uani 1 1 d . . . . .
H15A H 0.5489 0.7012 0.7009 0.067 Uiso 1 1 calc R U . . .
H15B H 0.4494 0.6316 0.6659 0.067 Uiso 1 1 calc R U . . .
H15C H 0.4837 0.7322 0.6336 0.067 Uiso 1 1 calc R U . . .
C16 C 0.9273(3) 0.31618(19) 0.63670(13) 0.0261(6) Uani 1 1 d . . . . .
C17 C 1.0533(3) 0.2836(2) 0.63996(14) 0.0279(6) Uani 1 1 d . . . . .
C18 C 1.0743(3) 0.1888(2) 0.62305(14) 0.0333(7) Uani 1 1 d . . . . .
H18 H 1.1583 0.1637 0.6245 0.040 Uiso 1 1 calc R U . . .
C19 C 0.9746(3) 0.1306(2) 0.60422(17) 0.0382(7) Uani 1 1 d . . . . .
H19 H 0.9907 0.0658 0.5937 0.046 Uiso 1 1 calc R U . . .
C20 C 0.8518(3) 0.1656(2) 0.60045(16) 0.0382(7) Uani 1 1 d . . . . .
H20 H 0.7850 0.1247 0.5866 0.046 Uiso 1 1 calc R U . . .
C21 C 0.8245(3) 0.2601(2) 0.61665(14) 0.0313(6) Uani 1 1 d . . . . .
C22 C 1.1632(3) 0.3474(2) 0.66035(15) 0.0328(7) Uani 1 1 d . . . . .
H22 H 1.1270 0.4101 0.6743 0.039 Uiso 1 1 calc R U . . .
C23 C 1.2363(3) 0.3057(3) 0.71783(17) 0.0477(8) Uani 1 1 d . . . . .
H23A H 1.1778 0.2953 0.7544 0.072 Uiso 1 1 calc R U . . .
H23B H 1.3034 0.3501 0.7311 0.072 Uiso 1 1 calc R U . . .
H23C H 1.2746 0.2449 0.7050 0.072 Uiso 1 1 calc R U . . .
C24 C 1.2530(3) 0.3654(3) 0.60282(18) 0.0519(9) Uani 1 1 d . . . . .
H24A H 1.2907 0.3049 0.5887 0.078 Uiso 1 1 calc R U . . .
H24B H 1.3207 0.4092 0.6163 0.078 Uiso 1 1 calc R U . . .
H24C H 1.2050 0.3935 0.5666 0.078 Uiso 1 1 calc R U . . .
C25 C 0.6887(2) 0.2988(2) 0.61351(17) 0.0380(7) Uani 1 1 d . . . . .
H25 H 0.6892 0.3700 0.6152 0.046 Uiso 1 1 calc R U . A 1
C26A C 0.614(2) 0.260(2) 0.6676(13) 0.069(8) Uani 0.49(5) 1 d . . P B 1
H26A H 0.6181 0.1900 0.6667 0.104 Uiso 0.49(5) 1 calc R U P B 1
H26B H 0.5248 0.2800 0.6632 0.104 Uiso 0.49(5) 1 calc R U P B 1
H26C H 0.6480 0.2831 0.7090 0.104 Uiso 0.49(5) 1 calc R U P B 1
C27A C 0.625(2) 0.263(3) 0.5477(9) 0.065(6) Uani 0.49(5) 1 d . . P B 1
H27A H 0.6163 0.1932 0.5490 0.098 Uiso 0.49(5) 1 calc R U P B 1
H27B H 0.6790 0.2808 0.5107 0.098 Uiso 0.49(5) 1 calc R U P B 1
H27C H 0.5409 0.2919 0.5428 0.098 Uiso 0.49(5) 1 calc R U P B 1
C26B C 0.596(2) 0.2493(18) 0.6606(11) 0.053(5) Uani 0.51(5) 1 d . . P B 2
H26D H 0.5136 0.2820 0.6595 0.079 Uiso 0.51(5) 1 calc R U P B 2
H26E H 0.6306 0.2515 0.7049 0.079 Uiso 0.51(5) 1 calc R U P B 2
H26F H 0.5847 0.1827 0.6473 0.079 Uiso 0.51(5) 1 calc R U P B 2
C27B C 0.6376(17) 0.3091(19) 0.5459(9) 0.052(4) Uani 0.51(5) 1 d . . P B 2
H27D H 0.6935 0.3511 0.5207 0.078 Uiso 0.51(5) 1 calc R U P B 2
H27E H 0.5519 0.3365 0.5477 0.078 Uiso 0.51(5) 1 calc R U P B 2
H27F H 0.6340 0.2463 0.5251 0.078 Uiso 0.51(5) 1 calc R U P B 2
S1 S 0.83955(6) 0.51719(5) 0.39559(3) 0.02781(16) Uani 1 1 d . . . . .
F1 F 0.92878(19) 0.44671(14) 0.28685(10) 0.0528(5) Uani 1 1 d . . . . .
F2 F 1.07163(17) 0.50851(16) 0.34880(11) 0.0653(6) Uani 1 1 d . . . . .
F3 F 0.9451(2) 0.59841(15) 0.29416(11) 0.0685(7) Uani 1 1 d . . . . .
O1 O 0.8574(2) 0.42393(13) 0.42369(10) 0.0366(5) Uani 1 1 d . . . . .
O2 O 0.71893(18) 0.53155(16) 0.36389(10) 0.0397(5) Uani 1 1 d . . . . .
O3 O 0.8827(2) 0.59490(14) 0.43614(10) 0.0394(5) Uani 1 1 d . . . . .
C28 C 0.9521(3) 0.5181(2) 0.32819(16) 0.0409(7) Uani 1 1 d . . . . .

loop_
_atom_site_aniso_label
_atom_site_aniso_U_11
_atom_site_aniso_U_22
_atom_site_aniso_U_33
_atom_site_aniso_U_23
_atom_site_aniso_U_13
_atom_site_aniso_U_12
N1 0.0438(14) 0.0315(14) 0.0195(12) 0.0015(12) -0.0007(11) 0.0050(12)
N2 0.0278(12) 0.0306(12) 0.0221(13) 0.0011(10) 0.0021(10) 0.0074(10)
N3 0.0257(12) 0.0300(12) 0.0186(12) 0.0004(10) 0.0014(10) 0.0046(10)
C1 0.0207(12) 0.0337(14) 0.0225(14) -0.0002(12) -0.0004(10) 0.0040(11)
C2 0.0316(15) 0.0386(17) 0.0200(15) -0.0021(12) 0.0027(12) 0.0070(12)
C3 0.0315(15) 0.0404(16) 0.0183(15) 0.0021(12) 0.0028(12) 0.0071(12)
C4 0.0281(14) 0.0289(14) 0.0216(14) -0.0012(11) 0.0013(11) 0.0046(12)
C5 0.0272(14) 0.0453(18) 0.0244(16) 0.0031(13) 0.0018(12) -0.0005(13)
C6 0.0371(16) 0.0459(18) 0.0379(18) 0.0011(16) 0.0035(15) -0.0149(14)
C7 0.0494(18) 0.0305(15) 0.0389(19) 0.0053(14) 0.0024(16) -0.0026(15)
C8 0.0310(14) 0.0359(15) 0.0343(18) 0.0029(14) -0.0004(13) 0.0073(13)
C9 0.0255(13) 0.0323(14) 0.0237(16) 0.0002(12) 0.0015(12) 0.0025(11)
C10 0.0279(16) 0.074(2) 0.0386(19) 0.0053(18) 0.0017(14) 0.0040(16)
C11 0.0352(17) 0.063(2) 0.052(2) -0.0145(18) -0.0003(15) 0.0061(16)
C12 0.044(2) 0.113(3) 0.053(2) -0.038(2) -0.0123(19) 0.028(2)
C13 0.0254(13) 0.0388(16) 0.0413(19) 0.0065(14) -0.0043(13) -0.0007(12)
C14 0.0421(19) 0.079(3) 0.054(2) -0.023(2) 0.0027(18) -0.0221(19)
C15 0.0302(16) 0.059(2) 0.044(2) 0.0040(17) 0.0019(15) -0.0015(15)
C16 0.0262(13) 0.0312(15) 0.0211(14) 0.0038(11) 0.0030(12) 0.0019(12)
C17 0.0282(14) 0.0333(16) 0.0221(15) 0.0047(12) 0.0034(12) 0.0026(12)
C18 0.0300(14) 0.0354(16) 0.0346(18) 0.0038(13) 0.0053(13) 0.0064(13)
C19 0.0440(17) 0.0304(15) 0.0403(18) -0.0018(15) 0.0068(16) 0.0015(13)
C20 0.0369(16) 0.0365(15) 0.0411(18) -0.0007(14) -0.0007(15) -0.0080(13)
C21 0.0279(14) 0.0374(15) 0.0288(16) 0.0046(12) 0.0020(12) -0.0020(12)
C22 0.0237(13) 0.0357(15) 0.0391(17) 0.0009(13) -0.0016(14) 0.0025(13)
C23 0.0371(17) 0.062(2) 0.044(2) 0.0082(17) -0.0070(16) -0.0095(16)
C24 0.0358(17) 0.069(2) 0.050(2) 0.014(2) -0.0011(17) -0.0138(17)
C25 0.0238(14) 0.0454(17) 0.045(2) 0.0020(15) -0.0022(14) -0.0008(13)
C26A 0.021(6) 0.126(16) 0.062(11) -0.011(9) 0.010(6) 0.025(8)
C27A 0.042(7) 0.119(15) 0.035(6) -0.001(9) -0.011(5) 0.030(10)
C26B 0.039(8) 0.085(10) 0.034(7) 0.035(7) 0.000(5) -0.001(6)
C27B 0.038(5) 0.073(10) 0.045(5) 0.021(7) 0.000(4) 0.005(6)
S1 0.0348(4) 0.0257(3) 0.0229(3) 0.0004(3) -0.0037(3) 0.0002(3)
F1 0.0589(12) 0.0597(12) 0.0399(11) -0.0176(10) 0.0045(10) 0.0048(10)
F2 0.0338(10) 0.0780(15) 0.0841(15) -0.0184(13) 0.0035(10) -0.0065(10)
F3 0.0960(18) 0.0549(13) 0.0547(14) 0.0163(11) 0.0276(13) -0.0081(12)
O1 0.0510(13) 0.0259(10) 0.0328(12) 0.0042(8) -0.0105(10) -0.0035(10)
O2 0.0361(11) 0.0494(13) 0.0337(12) 0.0032(10) -0.0056(9) 0.0054(10)
O3 0.0618(14) 0.0258(10) 0.0306(12) -0.0034(9) -0.0074(10) -0.0003(10)
C28 0.0418(18) 0.0408(17) 0.0400(19) -0.0039(16) 0.0035(14) -0.0024(15)

loop_
_atom_type_symbol
_atom_type_description
_atom_type_scat_dispersion_real
_atom_type_scat_dispersion_imag
_atom_type_scat_source
C C 0.0033 0.0016 'International Tables Vol C Tables 4.2.6.8 and 6.1.1.4'
H H 0.0000 0.0000 'International Tables Vol C Tables 4.2.6.8 and 6.1.1.4'
N N 0.0061 0.0033 'International Tables Vol C Tables 4.2.6.8 and 6.1.1.4'
O O 0.0106 0.0060 'International Tables Vol C Tables 4.2.6.8 and 6.1.1.4'
F F 0.0171 0.0103 'International Tables Vol C Tables 4.2.6.8 and 6.1.1.4'
S S 0.1246 0.1234 'International Tables Vol C Tables 4.2.6.8 and 6.1.1.4'

loop_
_geom_angle_atom_site_label_1
_geom_angle_atom_site_label_2
_geom_angle_atom_site_label_3
_geom_angle
C1 N2 C2 108.5(2)
C1 N2 C4 126.0(2)
C2 N2 C4 125.5(2)
C1 N3 C3 108.4(2)
C1 N3 C16 125.4(2)
C3 N3 C16 126.1(2)
N1 C1 N3 125.7(3)
N1 C1 N2 126.1(3)
N3 C1 N2 108.1(2)
C3 C2 N2 107.5(3)
C2 C3 N3 107.4(3)
C5 C4 C9 124.3(2)
C5 C4 N2 117.8(2)
C9 C4 N2 117.8(2)
C4 C5 C6 116.7(3)
C4 C5 C10 121.4(3)
C6 C5 C10 122.0(3)
C7 C6 C5 120.4(3)
C8 C7 C6 121.0(3)
C7 C8 C9 120.7(3)
C8 C9 C4 116.8(3)
C8 C9 C13 121.4(2)
C4 C9 C13 121.8(2)
C12 C10 C11 115.8(3)
C12 C10 C5 112.7(3)
C11 C10 C5 111.8(3)
C15 C13 C9 112.4(3)
C15 C13 C14 110.7(3)
C9 C13 C14 110.2(3)
C21 C16 C17 124.0(3)
C21 C16 N3 118.2(2)
C17 C16 N3 117.8(2)
C18 C17 C16 116.7(3)
C18 C17 C22 120.8(2)
C16 C17 C22 122.6(2)
C19 C18 C17 120.9(3)
C20 C19 C18 120.8(3)
C19 C20 C21 121.1(3)
C20 C21 C16 116.5(3)
C20 C21 C25 121.3(3)
C16 C21 C25 122.2(3)
C17 C22 C23 111.7(2)
C17 C22 C24 110.7(3)
C23 C22 C24 110.5(2)
C26A C25 C21 109.7(9)
C27B C25 C21 114.1(8)
C27B C25 C26B 113.5(12)
C21 C25 C26B 113.8(8)
C26A C25 C27A 107.3(16)
C21 C25 C27A 108.3(7)
O2 S1 O1 114.98(13)
O2 S1 O3 115.52(14)
O1 S1 O3 114.47(12)
O2 S1 C28 103.15(14)
O1 S1 C28 103.03(14)
O3 S1 C28 103.23(14)
F3 C28 F2 107.7(3)
F3 C28 F1 107.0(3)
F2 C28 F1 107.4(3)
F3 C28 S1 111.7(2)
F2 C28 S1 111.8(2)
F1 C28 S1 111.0(2)

loop_
_geom_bond_atom_site_label_1
_geom_bond_atom_site_label_2
_geom_bond_distance
N1 C1 1.332(4)
N2 C1 1.339(3)
N2 C2 1.395(4)
N2 C4 1.446(4)
N3 C1 1.337(3)
N3 C3 1.400(4)
N3 C16 1.445(3)
C2 C3 1.329(4)
C4 C5 1.390(4)
C4 C9 1.396(4)
C5 C6 1.393(4)
C5 C10 1.531(4)
C6 C7 1.389(4)
C7 C8 1.381(4)
C8 C9 1.385(4)
C9 C13 1.524(4)
C10 C12 1.472(5)
C10 C11 1.490(5)
C13 C15 1.517(4)
C13 C14 1.532(5)
C16 C21 1.398(4)
C16 C17 1.402(4)
C17 C18 1.393(4)
C17 C22 1.519(4)
C18 C19 1.383(4)
C19 C20 1.382(4)
C20 C21 1.397(4)
C21 C25 1.528(4)
C22 C23 1.523(4)
C22 C24 1.532(4)
C25 C26A 1.47(2)
C25 C27B 1.493(17)
C25 C26B 1.538(18)
C25 C27A 1.589(19)
S1 O2 1.438(2)
S1 O1 1.442(2)
S1 O3 1.445(2)
S1 C28 1.819(3)
F1 C28 1.335(4)
F2 C28 1.332(4)
F3 C28 1.328(4)

loop_
_geom_hbond_atom_site_label_D
_geom_hbond_atom_site_label_H
_geom_hbond_atom_site_label_A
_geom_hbond_distance_DH
_geom_hbond_distance_HA
_geom_hbond_distance_DA
_geom_hbond_angle_DHA
_geom_hbond_site_symmetry_A
N1 H1A O1 0.90(3) 2.28(3) 2.890(3) 125(3) .
N1 H1B S1 0.86(3) 2.89(3) 3.378(2) 118(2) .
N1 H1B O3 0.86(3) 2.13(3) 2.868(3) 144(3) .
C3 H3 O2 0.95 2.54 3.135(3) 120.5 2_665
